data_7052011
loop_
_publ_author_name
'Barnett, Sarah A.'
'Hulme, Ashley T.'
'Issa, Nizar'
'Lewis, Thomas C.'
'Price, Louise S.'
'Tocher, Derek A.'
'Price, Sarah L.'

_publ_section_title
;
 The observed and energetically feasible crystal structures of
 5-substituted uracils
;
_journal_issue 10
_journal_name_full 'New Journal of Chemistry'
_journal_page_first 1761
_journal_paper_doi 10.1039/b806763e
_journal_volume 32
_journal_year 2008
_chemical_formula_moiety 'C11 H8 F N3 O2'
_chemical_formula_sum 'C11 H8 F N3 O2'
_chemical_formula_weight 233.20
_chemical_name_common 'C4 H3 F N2 O2, C7 H5 N'
_chemical_name_systematic
;
5-Fluorouracil Benzonitrile solvate (1/1)
;
_space_group_IT_number 14
_symmetry_cell_setting monoclinic
_symmetry_space_group_name_Hall '-P 2ybc'
_symmetry_space_group_name_H-M 'P 1 21/c 1'
_atom_sites_solution_hydrogens difmap
_atom_sites_solution_primary direct
_atom_sites_solution_secondary difmap
_audit_creation_method SHELXL-97
_cell_angle_alpha 90.00
_cell_angle_beta 116.554(2)
_cell_angle_gamma 90.00
_cell_formula_units_Z 4
_cell_length_a 7.0460(7)
_cell_length_b 24.035(2)
_cell_length_c 6.8640(7)
_cell_measurement_reflns_used 3207
_cell_measurement_temperature 150(2)
_cell_measurement_theta_max 28.313
_cell_measurement_theta_min 3.232
_cell_volume 1039.80(17)
_computing_cell_refinement 'Bruker SAINT'
_computing_data_collection 'Bruker SMART'
_computing_data_reduction 'Bruker SAINT'
_computing_molecular_graphics 'Bruker SHELXTL'
_computing_publication_material 'Bruker SHELXTL and local programs'
_computing_structure_refinement 'SHELXL-97 (Sheldrick, 1997)'
_computing_structure_solution 'SHELXS-97 (Sheldrick, 1997)'
_diffrn_ambient_temperature 150(2)
_diffrn_measured_fraction_theta_full 0.997
_diffrn_measured_fraction_theta_max 0.948
_diffrn_measurement_device_type 'Bruker SMART APEX diffractometer'
_diffrn_measurement_method '\w rotation with narrow frames'
_diffrn_radiation_monochromator graphite
_diffrn_radiation_source 'fine-focus sealed tube'
_diffrn_radiation_type MoK\a
_diffrn_radiation_wavelength 0.71073
_diffrn_reflns_av_R_equivalents 0.0158
_diffrn_reflns_av_sigmaI/netI 0.0202
_diffrn_reflns_limit_h_max 9
_diffrn_reflns_limit_h_min -8
_diffrn_reflns_limit_k_max 27
_diffrn_reflns_limit_k_min -31
_diffrn_reflns_limit_l_max 9
_diffrn_reflns_limit_l_min -8
_diffrn_reflns_number 6296
_diffrn_reflns_theta_full 26.00
_diffrn_reflns_theta_max 28.32
_diffrn_reflns_theta_min 3.34
_diffrn_standards_decay_% 0
_diffrn_standards_number 0
_exptl_absorpt_coefficient_mu 0.118
_exptl_absorpt_correction_T_max 0.9762
_exptl_absorpt_correction_T_min 0.9312
_exptl_absorpt_correction_type multi-scan
_exptl_absorpt_process_details 'SADABS (Sheldrick, 1996)'
_exptl_crystal_colour colourless
_exptl_crystal_density_diffrn 1.490
_exptl_crystal_density_method 'not measured'
_exptl_crystal_description block
_exptl_crystal_F_000 480
_exptl_crystal_size_max 0.61
_exptl_crystal_size_mid 0.37
_exptl_crystal_size_min 0.20
_refine_diff_density_max 0.274
_refine_diff_density_min -0.236
_refine_diff_density_rms 0.054
_refine_ls_extinction_method none
_refine_ls_goodness_of_fit_ref 1.052
_refine_ls_hydrogen_treatment refall
_refine_ls_matrix_type full
_refine_ls_number_parameters 186
_refine_ls_number_reflns 2458
_refine_ls_number_restraints 0
_refine_ls_restrained_S_all 1.052
_refine_ls_R_factor_all 0.0418
_refine_ls_R_factor_gt 0.0366
_refine_ls_shift/su_max 0.001
_refine_ls_shift/su_mean 0.000
_refine_ls_structure_factor_coef Fsqd
_refine_ls_weighting_details 'calc w=1/[\s^2^(Fo^2^)+(0.0704P)^2^+0.1044P] where P=(Fo^2^+2Fc^2^)/3'
_refine_ls_weighting_scheme calc
_refine_ls_wR_factor_gt 0.1069
_refine_ls_wR_factor_ref 0.1119
_reflns_number_gt 2120
_reflns_number_total 2458
_reflns_threshold_expression I>2\s(I)
_cod_data_source_file b806763e.txt
_cod_data_source_block STR0481
_cod_original_sg_symbol_H-M P21/c
_cod_database_code 7052011

loop_
_symmetry_equiv_pos_as_xyz
'x, y, z'
'-x, y+1/2, -z+1/2'
'-x, -y, -z'
'x, -y-1/2, z-1/2'

loop_
_atom_site_label
_atom_site_type_symbol
_atom_site_fract_x
_atom_site_fract_y
_atom_site_fract_z
_atom_site_U_iso_or_equiv
_atom_site_adp_type
_atom_site_occupancy
_atom_site_symmetry_multiplicity
_atom_site_calc_flag
_atom_site_refinement_flags
_atom_site_disorder_assembly
_atom_site_disorder_group
F9 F 0.77370(11) 0.53530(2) 0.47672(10) 0.0349(2) Uani 1 1 d . . .
O7 O 0.78333(11) 0.75765(3) 0.48646(11) 0.02615(19) Uani 1 1 d . . .
O8 O 0.73777(12) 0.59562(3) 0.80378(12) 0.0308(2) Uani 1 1 d . . .
N1 N 0.76448(12) 0.67589(3) 0.64341(12) 0.0218(2) Uani 1 1 d . . .
H1 H 0.759(2) 0.6962(5) 0.751(2) 0.036(3) Uiso 1 1 d . . .
N3 N 0.79340(13) 0.67649(3) 0.32191(13) 0.0223(2) Uani 1 1 d . . .
H3 H 0.796(2) 0.6958(6) 0.218(2) 0.039(3) Uiso 1 1 d . . .
C2 C 0.78097(14) 0.70615(4) 0.48336(14) 0.0206(2) Uani 1 1 d . . .
C4 C 0.75762(14) 0.61849(4) 0.65631(15) 0.0226(2) Uani 1 1 d . . .
C5 C 0.77613(15) 0.59107(4) 0.47709(16) 0.0233(2) Uani 1 1 d . . .
C6 C 0.79034(15) 0.61946(4) 0.31721(15) 0.0230(2) Uani 1 1 d . . .
H6 H 0.7998(19) 0.6025(5) 0.198(2) 0.030(3) Uiso 1 1 d . . .
N11 N 0.71433(17) 0.23621(4) 0.95317(16) 0.0375(2) Uani 1 1 d . . .
C11 C 0.72695(15) 0.34357(4) 0.95204(17) 0.0252(2) Uani 1 1 d . . .
C12 C 0.76018(16) 0.37083(4) 0.79062(18) 0.0297(2) Uani 1 1 d . . .
H12 H 0.779(2) 0.3494(5) 0.685(2) 0.041(4) Uiso 1 1 d . . .
C13 C 0.76378(17) 0.42835(5) 0.7890(2) 0.0363(3) Uani 1 1 d . . .
H13 H 0.789(2) 0.4479(7) 0.680(3) 0.051(4) Uiso 1 1 d . . .
C14 C 0.73406(18) 0.45843(4) 0.9455(2) 0.0387(3) Uani 1 1 d . . .
H14 H 0.738(2) 0.4987(7) 0.944(3) 0.048(4) Uiso 1 1 d . . .
C15 C 0.69878(18) 0.43105(5) 1.1035(2) 0.0368(3) Uani 1 1 d . . .
H15 H 0.675(2) 0.4524(6) 1.209(2) 0.046(4) Uiso 1 1 d . . .
C16 C 0.69532(17) 0.37350(4) 1.10891(18) 0.0303(2) Uani 1 1 d . . .
H16 H 0.668(2) 0.3539(5) 1.218(2) 0.034(3) Uiso 1 1 d . . .
C17 C 0.72082(16) 0.28367(4) 0.95373(17) 0.0275(2) Uani 1 1 d . . .

loop_
_atom_site_aniso_label
_atom_site_aniso_U_11
_atom_site_aniso_U_22
_atom_site_aniso_U_33
_atom_site_aniso_U_23
_atom_site_aniso_U_13
_atom_site_aniso_U_12
F9 0.0577(4) 0.0159(3) 0.0345(4) -0.0001(2) 0.0235(3) 0.0006(2)
O7 0.0430(4) 0.0182(3) 0.0222(4) -0.0001(2) 0.0190(3) -0.0005(3)
O8 0.0465(4) 0.0242(4) 0.0278(4) 0.0058(3) 0.0220(3) 0.0003(3)
N1 0.0321(4) 0.0183(4) 0.0187(4) -0.0001(3) 0.0145(3) 0.0010(3)
N3 0.0321(4) 0.0193(4) 0.0193(4) -0.0005(3) 0.0150(3) -0.0014(3)
C2 0.0251(4) 0.0193(4) 0.0184(4) 0.0003(3) 0.0106(4) -0.0005(3)
C4 0.0259(5) 0.0202(5) 0.0220(5) 0.0020(3) 0.0109(4) 0.0005(3)
C5 0.0293(5) 0.0158(4) 0.0246(5) -0.0009(3) 0.0118(4) 0.0006(3)
C6 0.0275(5) 0.0208(5) 0.0218(5) -0.0028(3) 0.0119(4) -0.0001(3)
N11 0.0556(6) 0.0236(5) 0.0387(5) 0.0010(4) 0.0259(5) 0.0008(4)
C11 0.0245(4) 0.0206(5) 0.0282(5) -0.0007(4) 0.0096(4) 0.0001(3)
C12 0.0305(5) 0.0266(5) 0.0335(6) 0.0009(4) 0.0156(4) -0.0001(4)
C13 0.0357(6) 0.0283(6) 0.0452(7) 0.0086(5) 0.0182(5) -0.0010(4)
C14 0.0355(6) 0.0184(5) 0.0548(7) -0.0006(4) 0.0136(5) -0.0004(4)
C15 0.0376(6) 0.0281(6) 0.0402(6) -0.0092(4) 0.0134(5) 0.0021(4)
C16 0.0325(5) 0.0277(5) 0.0291(5) -0.0015(4) 0.0122(4) 0.0011(4)
C17 0.0324(5) 0.0253(5) 0.0263(5) 0.0008(4) 0.0145(4) 0.0013(4)

loop_
_atom_type_symbol
_atom_type_description
_atom_type_scat_dispersion_real
_atom_type_scat_dispersion_imag
_atom_type_scat_source
C C 0.0033 0.0016 'International Tables Vol C Tables 4.2.6.8 and 6.1.1.4'
H H 0.0000 0.0000 'International Tables Vol C Tables 4.2.6.8 and 6.1.1.4'
F F 0.0171 0.0103 'International Tables Vol C Tables 4.2.6.8 and 6.1.1.4'
N N 0.0061 0.0033 'International Tables Vol C Tables 4.2.6.8 and 6.1.1.4'
O O 0.0106 0.0060 'International Tables Vol C Tables 4.2.6.8 and 6.1.1.4'

loop_
_geom_angle_atom_site_label_1
_geom_angle_atom_site_label_2
_geom_angle_atom_site_label_3
_geom_angle
_geom_angle_site_symmetry_1
_geom_angle_site_symmetry_3
_geom_angle_publ_flag
C2 N1 C4 126.90(8) . . ?
C2 N1 H1 115.0(8) . . ?
C4 N1 H1 118.1(8) . . ?
C2 N3 C6 122.68(8) . . ?
C2 N3 H3 115.4(9) . . ?
C6 N3 H3 121.8(9) . . ?
O7 C2 N3 122.39(8) . . ?
O7 C2 N1 121.62(8) . . ?
N3 C2 N1 115.99(8) . . ?
O8 C4 N1 121.67(9) . . ?
O8 C4 C5 126.05(9) . . ?
N1 C4 C5 112.28(8) . . ?
C6 C5 F9 121.05(8) . . ?
C6 C5 C4 122.22(9) . . ?
F9 C5 C4 116.72(8) . . ?
C5 C6 N3 119.90(8) . . ?
C5 C6 H6 123.6(7) . . ?
N3 C6 H6 116.5(7) . . ?
C16 C11 C12 120.89(10) . . ?
C16 C11 C17 119.60(9) . . ?
C12 C11 C17 119.49(9) . . ?
C13 C12 C11 119.09(10) . . ?
C13 C12 H12 121.9(8) . . ?
C11 C12 H12 119.0(8) . . ?
C12 C13 C14 120.37(11) . . ?
C12 C13 H13 120.3(9) . . ?
C14 C13 H13 119.3(9) . . ?
C15 C14 C13 120.14(10) . . ?
C15 C14 H14 120.1(9) . . ?
C13 C14 H14 119.8(9) . . ?
C14 C15 C16 120.53(11) . . ?
C14 C15 H15 119.5(9) . . ?
C16 C15 H15 120.0(9) . . ?
C15 C16 C11 118.97(10) . . ?
C15 C16 H16 120.9(7) . . ?
C11 C16 H16 120.1(7) . . ?
N11 C17 C11 179.35(12) . . ?

loop_
_geom_bond_atom_site_label_1
_geom_bond_atom_site_label_2
_geom_bond_distance
_geom_bond_site_symmetry_2
_geom_bond_publ_flag
F9 C5 1.3405(10) . ?
O7 C2 1.2378(11) . ?
O8 C4 1.2137(12) . ?
N1 C2 1.3651(12) . ?
N1 C4 1.3846(12) . ?
N1 H1 0.899(15) . ?
N3 C2 1.3531(12) . ?
N3 C6 1.3708(12) . ?
N3 H3 0.859(15) . ?
C4 C5 1.4520(13) . ?
C5 C6 1.3336(14) . ?
C6 H6 0.945(14) . ?
N11 C17 1.1417(14) . ?
C11 C16 1.3932(15) . ?
C11 C12 1.3941(15) . ?
C11 C17 1.4406(14) . ?
C12 C13 1.3830(16) . ?
C12 H12 0.947(15) . ?
C13 C14 1.3861(18) . ?
C13 H13 0.963(17) . ?
C14 C15 1.3827(19) . ?
C14 H14 0.969(16) . ?
C15 C16 1.3844(15) . ?
C15 H15 0.964(15) . ?
C16 H16 0.975(14) . ?

loop_
_geom_hbond_atom_site_label_D
_geom_hbond_atom_site_label_H
_geom_hbond_atom_site_label_A
_geom_hbond_distance_DH
_geom_hbond_distance_HA
_geom_hbond_distance_DA
_geom_hbond_angle_DHA
_geom_hbond_site_symmetry_A
N1 H1 O7 0.899(15) 1.905(15) 2.7991(10) 172.7(12) 4_576
N3 H3 O7 0.859(15) 1.912(15) 2.7689(10) 175.4(13) 4_575

loop_
_geom_torsion_atom_site_label_1
_geom_torsion_atom_site_label_2
_geom_torsion_atom_site_label_3
_geom_torsion_atom_site_label_4
_geom_torsion
_geom_torsion_site_symmetry_1
_geom_torsion_site_symmetry_2
_geom_torsion_site_symmetry_3
_geom_torsion_site_symmetry_4
_geom_torsion_publ_flag
C6 N3 C2 O7 -179.83(8) . . . . ?
C6 N3 C2 N1 -0.15(12) . . . . ?
C4 N1 C2 O7 179.16(8) . . . . ?
C4 N1 C2 N3 -0.53(13) . . . . ?
C2 N1 C4 O8 -178.27(9) . . . . ?
C2 N1 C4 C5 1.60(13) . . . . ?
O8 C4 C5 C6 177.68(10) . . . . ?
N1 C4 C5 C6 -2.19(13) . . . . ?
O8 C4 C5 F9 -0.91(14) . . . . ?
N1 C4 C5 F9 179.23(7) . . . . ?
F9 C5 C6 N3 -179.73(8) . . . . ?
C4 C5 C6 N3 1.75(14) . . . . ?
C2 N3 C6 C5 -0.49(14) . . . . ?
C16 C11 C12 C13 0.70(15) . . . . ?
C17 C11 C12 C13 179.38(9) . . . . ?
C11 C12 C13 C14 -0.20(16) . . . . ?
C12 C13 C14 C15 -0.54(18) . . . . ?
C13 C14 C15 C16 0.79(18) . . . . ?
C14 C15 C16 C11 -0.30(17) . . . . ?
C12 C11 C16 C15 -0.45(16) . . . . ?
C17 C11 C16 C15 -179.13(9) . . . . ?

loop_
_cod_related_entry_id
_cod_related_entry_database
_cod_related_entry_code
1 ChemSpider 25936778
